data_1100686
loop_
_publ_author_name
'Hwang, Long-Chih'
'Wu, Rang-Rong'
'Jane, Shin-Yi'
'Lee, Gene-Hsiang'

_publ_section_title
;
 Crystal Structure of 3-Amino-1,2,4-triazine
;
_journal_name_full
;
 Analytical Sciences: X-ray Structure Analysis Online
;
_journal_page_first x73
_journal_page_last x74
_journal_paper_doi 10.2116/analscix.19.x73
_journal_volume 19
_journal_year 2003
_chemical_formula_sum 'C3 H4 N4'
_chemical_formula_weight 96.10
_space_group_IT_number 14
_space_group_name_Hall '-P 2yn'
_space_group_name_H-M_alt 'P 1 21/n 1'
_symmetry_cell_setting monoclinic
_symmetry_space_group_name_Hall '-P 2yn'
_symmetry_space_group_name_H-M 'P 1 21/n 1'
_atom_sites_solution_hydrogens geom
_atom_sites_solution_primary direct
_atom_sites_solution_secondary difmap
_cell_angle_alpha 90.00
_cell_angle_beta 101.545(2)
_cell_angle_gamma 90.00
_cell_formula_units_Z 4
_cell_length_a 5.20950(10)
_cell_length_b 14.1845(5)
_cell_length_c 6.0638(2)
_cell_measurement_reflns_used 1716
_cell_measurement_temperature 295(2)
_cell_volume 439.01(2)
_diffrn_ambient_temperature 295(2)
_diffrn_measurement_device 'Siemens SMART CCD'
_diffrn_measurement_method '\w scans'
_diffrn_radiation_monochromator graphite
_diffrn_radiation_source 'fine-focus sealed tube'
_diffrn_radiation_type MoK\a
_diffrn_radiation_wavelength 0.71073
_diffrn_reflns_av_R_equivalents 0.0484
_diffrn_reflns_av_sigmaI/netI 0.0353
_diffrn_reflns_limit_h_max 6
_diffrn_reflns_limit_h_min -6
_diffrn_reflns_limit_k_max 19
_diffrn_reflns_limit_k_min -19
_diffrn_reflns_limit_l_max 8
_diffrn_reflns_limit_l_min -8
_diffrn_reflns_number 5927
_diffrn_reflns_theta_max 29.51
_diffrn_reflns_theta_min 2.87
_exptl_absorpt_coefficient_mu 0.105
_exptl_absorpt_correction_T_max 0.4804
_exptl_absorpt_correction_T_min 0.4445
_exptl_absorpt_correction_type sadabs
_exptl_crystal_colour yellow
_exptl_crystal_density_diffrn 1.454
_exptl_crystal_description plate
_exptl_crystal_F_000 200
_exptl_crystal_size_max 0.45
_exptl_crystal_size_mid 0.3
_exptl_crystal_size_min 0.10
_refine_diff_density_max 0.224
_refine_diff_density_min -0.179
_refine_diff_density_rms 0.038
_refine_ls_extinction_coef 0.0561(139)
_refine_ls_extinction_expression Fc^*^=kFc[1+0.001xFc^2^\l^3^/sin(2\q)]^-1/4^
_refine_ls_extinction_method SHELXL
_refine_ls_goodness_of_fit_all 1.010
_refine_ls_goodness_of_fit_obs 1.096
_refine_ls_matrix_type full
_refine_ls_number_parameters 65
_refine_ls_number_reflns 1172
_refine_ls_number_restraints 0
_refine_ls_restrained_S_all 1.010
_refine_ls_restrained_S_obs 1.096
_refine_ls_R_factor_all 0.0716
_refine_ls_R_factor_obs 0.0477
_refine_ls_shift/esd_max 0.000
_refine_ls_shift/esd_mean 0.000
_refine_ls_structure_factor_coef Fsqd
_refine_ls_weighting_details 'w=1/[\s^2^(Fo^2^)+(0.0630P)^2^+0.0508P] where P=(Fo^2^+2Fc^2^)/3'
_refine_ls_weighting_scheme calc
_refine_ls_wR_factor_all 0.1228
_refine_ls_wR_factor_obs 0.1124
_reflns_number_observed 850
_reflns_number_total 1172
_reflns_observed_criterion >2sigma(I)
_cod_depositor_comments
;
The following automatic conversions were performed:
'_symmetry_cell_setting' value 'Monoclinic' changed to 'monoclinic'
according to '/home/saulius/struct/CIF-dictionaries/cif_core.dic'
dictionary named 'cif_core.dic' version 2.4.1 from 2010-06-29.

Automatic conversion script
Id: cif_fix_enum 1527 2010-12-29 10:47:43Z saulius 

The following automatic conversions were performed:

'_exptl_crystal_density_meas' value 'not_measured' was changed to '?'
- the value is perceived as not measured.

Automatic conversion script
Id: cif_fix_values 3008 2015-01-20 13:52:24Z robertas 

The following automatic conversions were performed:

'_refine_ls_weighting_scheme' value 'calc
w=1/[\s^2^(Fo^2^)+(0.0630P)^2^+0.0508P] where P=(Fo^2^+2Fc^2^)/3' was
changed to 'calc'. New tag '_refine_ls_weighting_details' was
created. The value of the new tag was set to
'w=1/[\s^2^(Fo^2^)+(0.0630P)^2^+0.0508P] where P=(Fo^2^+2Fc^2^)/3'.

Automatic conversion script
Id: cif_fix_values 3143 2015-03-26 13:38:13Z robertas 
;
_cod_original_sg_symbol_H-M P2(1)/n
_cod_database_code 1100686

loop_
_symmetry_equiv_pos_as_xyz
'x, y, z'
'-x+1/2, y+1/2, -z+1/2'
'-x, -y, -z'
'x-1/2, -y-1/2, z-1/2'

loop_
_atom_site_aniso_label
_atom_site_aniso_U_11
_atom_site_aniso_U_22
_atom_site_aniso_U_33
_atom_site_aniso_U_23
_atom_site_aniso_U_13
_atom_site_aniso_U_12
N1 0.0373(6) 0.0486(7) 0.0290(6) 0.0000(5) 0.0089(5) -0.0059(5)
N2 0.0461(7) 0.0528(8) 0.0289(7) -0.0022(5) 0.0078(5) -0.0051(6)
N3 0.0375(6) 0.0373(6) 0.0355(6) 0.0026(5) 0.0105(5) -0.0031(5)
N4 0.0446(7) 0.0599(9) 0.0270(6) 0.0001(5) 0.0077(5) -0.0168(6)
C1 0.0316(7) 0.0343(7) 0.0295(7) 0.0034(5) 0.0079(5) 0.0012(5)
C2 0.0455(8) 0.0501(9) 0.0329(7) -0.0061(6) 0.0033(6) -0.0063(7)
C3 0.0357(8) 0.0392(8) 0.0435(8) -0.0018(6) 0.0075(6) -0.0053(6)

loop_
_atom_site_label
_atom_site_type_symbol
_atom_site_fract_x
_atom_site_fract_y
_atom_site_fract_z
_atom_site_U_iso_or_equiv
_atom_site_thermal_displace_type
_atom_site_occupancy
_atom_site_calc_flag
_atom_site_refinement_flags
_atom_site_disorder_group
N1 N 0.2475(2) 0.57512(8) 0.6820(2) 0.0380(3) Uani 1 d . .
N2 N 0.3881(2) 0.60521(9) 0.8778(2) 0.0425(4) Uani 1 d . .
N3 N 0.5427(2) 0.65253(8) 0.4825(2) 0.0363(3) Uani 1 d . .
N4 N 0.1886(2) 0.56679(9) 0.2986(2) 0.0437(4) Uani 1 d . .
H4A H 0.0511(2) 0.53328(9) 0.2989(2) 0.052 Uiso 1 calc R .
H4B H 0.2345(2) 0.57994(9) 0.1736(2) 0.052 Uiso 1 calc R .
C1 C 0.3303(3) 0.59827(9) 0.4917(2) 0.0316(3) Uani 1 d . .
C2 C 0.6013(3) 0.65556(10) 0.8796(3) 0.0435(4) Uani 1 d . .
H2B H 0.7023(3) 0.67519(10) 1.0161(3) 0.052 Uiso 1 calc R .
C3 C 0.6765(3) 0.67962(10) 0.6789(2) 0.0395(4) Uani 1 d . .
H3B H 0.8262(3) 0.71598(10) 0.6845(2) 0.047 Uiso 1 calc R .

loop_
_atom_type_symbol
_atom_type_description
_atom_type_scat_dispersion_real
_atom_type_scat_dispersion_imag
_atom_type_scat_source
C C 0.0033 0.0016 'International Tables Vol C Tables 4.2.6.8 and 6.1.1.4'
H H 0.0000 0.0000 'International Tables Vol C Tables 4.2.6.8 and 6.1.1.4'
N N 0.0061 0.0033 'International Tables Vol C Tables 4.2.6.8 and 6.1.1.4'

loop_
_geom_angle_atom_site_label_1
_geom_angle_atom_site_label_2
_geom_angle_atom_site_label_3
_geom_angle
_geom_angle_site_symmetry_1
_geom_angle_site_symmetry_3
_geom_angle_publ_flag
N2 N1 C1 118.06(12) . . ?
C2 N2 N1 119.48(12) . . ?
C3 N3 C1 114.73(12) . . ?
N4 C1 N1 117.04(12) . . ?
N4 C1 N3 117.87(12) . . ?
N1 C1 N3 125.08(12) . . ?
N2 C2 C3 120.59(14) . . ?
N3 C3 C2 122.00(13) . . ?

loop_
_geom_bond_atom_site_label_1
_geom_bond_atom_site_label_2
_geom_bond_distance
_geom_bond_site_symmetry_2
_geom_bond_publ_flag
N1 N2 1.334(2) . ?
N1 C1 1.351(2) . ?
N2 C2 1.319(2) . ?
N3 C3 1.312(2) . ?
N3 C1 1.358(2) . ?
N4 C1 1.330(2) . ?
C2 C3 1.394(2) . ?

loop_
_cod_related_entry_id
_cod_related_entry_database
_cod_related_entry_code
1 ChemSpider 63880
